data_1555558
loop_
_publ_author_name
'Siyang, Hai Xiao'
'Ji, Xiao Yue'
'Wu, Xu Rui'
'Wu, Xin Yan'
'Liu, Pei Nian'

_publ_section_title
;
 Correction to &quot;Lewis Acid Catalyzed Tandem Polycyclization of
 Internal Alkynols and Vinyl Azides&quot;.
;
_journal_issue 9
_journal_name_full 'Organic letters'
_journal_page_first 2323
_journal_page_last 2324
_journal_paper_doi 10.1021/acs.orglett.6b00921
_journal_volume 18
_journal_year 2016
_chemical_formula_moiety 'C24 H20 O2'
_chemical_formula_sum 'C24 H20 O2'
_chemical_formula_weight 340.40
_space_group_crystal_system monoclinic
_space_group_IT_number 14
_space_group_name_Hall '-P 2ybc'
_space_group_name_H-M_alt 'P 1 21/c 1'
_atom_sites_solution_hydrogens geom
_atom_sites_solution_primary direct
_audit_creation_date 2015-12-25
_audit_creation_method
;
Olex2 1.2
(compiled 2014.07.22 svn.r2960 for OlexSys, GUI svn.r4862)
;
_cell_angle_alpha 90
_cell_angle_beta 112.956(2)
_cell_angle_gamma 90
_cell_formula_units_Z 4
_cell_length_a 11.2926(15)
_cell_length_b 12.6823(16)
_cell_length_c 13.3977(18)
_cell_measurement_reflns_used 3025
_cell_measurement_temperature 293
_cell_measurement_theta_max 24.62
_cell_measurement_theta_min 2.303
_cell_volume 1766.8(4)
_computing_cell_refinement 'SAINT v7.68A (Bruker, 2009)'
_computing_data_reduction 'SAINT v7.68A (Bruker, 2009)'
_computing_molecular_graphics 'Olex2 (Dolomanov et al., 2009)'
_computing_publication_material 'Olex2 (Dolomanov et al., 2009)'
_computing_structure_refinement 'XL (Sheldrick, 2008)'
_computing_structure_solution 'ShelXS (Sheldrick, 2008)'
_diffrn_ambient_temperature 293.15
_diffrn_measured_fraction_theta_full 0.999
_diffrn_measured_fraction_theta_max 0.990
_diffrn_measurement_device_type 'Bruker APEX-II CCD'
_diffrn_measurement_method '\f and \w scans'
_diffrn_radiation_monochromator graphite
_diffrn_radiation_type MoK\a
_diffrn_radiation_wavelength 0.71073
_diffrn_reflns_av_R_equivalents 0.0316
_diffrn_reflns_av_unetI/netI 0.0362
_diffrn_reflns_Laue_measured_fraction_full 0.999
_diffrn_reflns_Laue_measured_fraction_max 0.990
_diffrn_reflns_limit_h_max 16
_diffrn_reflns_limit_h_min -14
_diffrn_reflns_limit_k_max 17
_diffrn_reflns_limit_k_min -18
_diffrn_reflns_limit_l_max 17
_diffrn_reflns_limit_l_min -19
_diffrn_reflns_number 17656
_diffrn_reflns_point_group_measured_fraction_full 0.999
_diffrn_reflns_point_group_measured_fraction_max 0.990
_diffrn_reflns_theta_full 25.242
_diffrn_reflns_theta_max 30.753
_diffrn_reflns_theta_min 1.958
_diffrn_standards_number 0
_exptl_absorpt_coefficient_mu 0.080
_exptl_absorpt_correction_T_max 0.7461
_exptl_absorpt_correction_T_min 0.6486
_exptl_absorpt_correction_type multi-scan
_exptl_absorpt_process_details
'SADABS-2008/1 (Bruker,2008) was used for absorption correction. wR2(int) was 0.0687 before and 0.0403 after correction. The Ratio of minimum to maximum transmission is 0.8693. The \l/2 correction factor is 0.0015.'
_exptl_crystal_colour colourless
_exptl_crystal_colour_primary colourless
_exptl_crystal_density_diffrn 1.280
_exptl_crystal_description block
_exptl_crystal_F_000 720
_exptl_crystal_size_max 0.25
_exptl_crystal_size_mid 0.22
_exptl_crystal_size_min 0.2
_refine_diff_density_max 0.245
_refine_diff_density_min -0.179
_refine_diff_density_rms 0.033
_refine_ls_extinction_method none
_refine_ls_goodness_of_fit_ref 1.012
_refine_ls_hydrogen_treatment constr
_refine_ls_matrix_type full
_refine_ls_number_parameters 237
_refine_ls_number_reflns 5467
_refine_ls_number_restraints 0
_refine_ls_restrained_S_all 1.012
_refine_ls_R_factor_all 0.1050
_refine_ls_R_factor_gt 0.0522
_refine_ls_shift/su_max 0.000
_refine_ls_shift/su_mean 0.000
_refine_ls_structure_factor_coef Fsqd
_refine_ls_weighting_details 'w=1/[\s^2^(Fo^2^)+(0.0746P)^2^+0.1316P] where P=(Fo^2^+2Fc^2^)/3'
_refine_ls_weighting_scheme calc
_refine_ls_wR_factor_gt 0.1345
_refine_ls_wR_factor_ref 0.1628
_reflns_Friedel_coverage 0.000
_reflns_number_gt 2947
_reflns_number_total 5467
_reflns_threshold_expression 'I > 2\s(I)'
_cod_data_source_file ol6b00921_si_002.cif
_cod_data_source_block mo_dm15938_0m
_cod_database_code 1555558
_shelxl_version_number 2014-3
_shelx_space_group_comment
;
The symmetry employed for this shelxl refinement is uniquely defined
by the following loop, which should always be used as a source of
symmetry information in preference to the above space-group names.
They are only intended as comments.
;
_shelx_estimated_absorpt_t_max 0.984
_shelx_estimated_absorpt_t_min 0.980
_olex2_refinement_description
;
1. Fixed Uiso
 At 1.2 times of:
  All C(H) groups, All C(H,H) groups
 At 1.5 times of:
  All C(H,H,H) groups
2.a Secondary CH2 refined with riding coordinates:
 C1(H1A,H1B)
2.b Aromatic/amide H refined with riding coordinates:
 C3(H3), C4(H4), C5(H5), C6(H6), C11(H11), C12(H12), C13(H13), C14(H14),
 C19(H19), C20(H20), C22(H22), C23(H23)
2.c Idealised Me refined as rotating group:
 C17(H17A,H17B,H17C), C24(H24A,H24B,H24C)
;
_olex2_submission_special_instructions 'No special instructions were received'

loop_
_space_group_symop_operation_xyz
'x, y, z'
'-x, y+1/2, -z+1/2'
'-x, -y, -z'
'x, -y-1/2, z-1/2'

loop_
_atom_site_label
_atom_site_type_symbol
_atom_site_fract_x
_atom_site_fract_y
_atom_site_fract_z
_atom_site_U_iso_or_equiv
_atom_site_adp_type
_atom_site_occupancy
_atom_site_site_symmetry_order
_atom_site_calc_flag
_atom_site_refinement_flags_posn
O1 O 0.17727(11) 0.60895(8) 0.16779(8) 0.0583(3) Uani 1 1 d .
O2 O 0.26155(13) 0.40767(12) 0.81625(9) 0.0765(4) Uani 1 1 d .
C1 C 0.2609(2) 0.69779(14) 0.19842(15) 0.0688(5) Uani 1 1 d .
H1A H 0.2100 0.7610 0.1715 0.083 Uiso 1 1 calc R
H1B H 0.3210 0.6925 0.1630 0.083 Uiso 1 1 calc R
C2 C 0.33628(16) 0.71039(12) 0.31806(13) 0.0539(4) Uani 1 1 d .
C3 C 0.40091(18) 0.80436(13) 0.35688(17) 0.0666(5) Uani 1 1 d .
H3 H 0.3976 0.8579 0.3084 0.080 Uiso 1 1 calc R
C4 C 0.46904(19) 0.81920(15) 0.46491(19) 0.0734(6) Uani 1 1 d .
H4 H 0.5107 0.8830 0.4899 0.088 Uiso 1 1 calc R
C5 C 0.47631(19) 0.74043(17) 0.53679(16) 0.0715(5) Uani 1 1 d .
H5 H 0.5240 0.7506 0.6104 0.086 Uiso 1 1 calc R
C6 C 0.41376(16) 0.64671(14) 0.50111(13) 0.0593(4) Uani 1 1 d .
H6 H 0.4191 0.5938 0.5508 0.071 Uiso 1 1 calc R
C7 C 0.34239(14) 0.62994(12) 0.39133(12) 0.0465(3) Uani 1 1 d .
C8 C 0.27114(14) 0.53397(11) 0.34578(11) 0.0433(3) Uani 1 1 d .
C9 C 0.21852(14) 0.45887(11) 0.38656(11) 0.0444(3) Uani 1 1 d .
C10 C 0.13890(15) 0.38963(11) 0.29698(12) 0.0467(3) Uani 1 1 d .
C11 C 0.06369(17) 0.30399(13) 0.29692(14) 0.0583(4) Uani 1 1 d .
H11 H 0.0625 0.2777 0.3613 0.070 Uiso 1 1 calc R
C12 C -0.01014(18) 0.25807(14) 0.19811(16) 0.0676(5) Uani 1 1 d .
H12 H -0.0609 0.1998 0.1964 0.081 Uiso 1 1 calc R
C13 C -0.00946(19) 0.29717(14) 0.10333(16) 0.0688(5) Uani 1 1 d .
H13 H -0.0615 0.2662 0.0380 0.083 Uiso 1 1 calc R
C14 C 0.06731(18) 0.38188(14) 0.10296(14) 0.0608(4) Uani 1 1 d .
H14 H 0.0685 0.4075 0.0383 0.073 Uiso 1 1 calc R
C15 C 0.14170(15) 0.42734(12) 0.20026(12) 0.0485(4) Uani 1 1 d .
C16 C 0.23736(15) 0.51607(12) 0.22618(11) 0.0465(3) Uani 1 1 d .
C17 C 0.35443(18) 0.48375(16) 0.20337(15) 0.0664(5) Uani 1 1 d .
H17A H 0.3298 0.4751 0.1267 0.100 Uiso 1 1 calc GR
H17B H 0.3880 0.4184 0.2395 0.100 Uiso 1 1 calc GR
H17C H 0.4192 0.5374 0.2295 0.100 Uiso 1 1 calc GR
C18 C 0.22610(14) 0.44730(11) 0.49865(11) 0.0443(3) Uani 1 1 d .
C19 C 0.29295(19) 0.36427(16) 0.56240(14) 0.0708(5) Uani 1 1 d .
H19 H 0.3320 0.3148 0.5339 0.085 Uiso 1 1 calc R
C20 C 0.3025(2) 0.35382(17) 0.66695(15) 0.0776(6) Uani 1 1 d .
H20 H 0.3492 0.2979 0.7088 0.093 Uiso 1 1 calc R
C21 C 0.24435(15) 0.42429(14) 0.71104(12) 0.0528(4) Uani 1 1 d .
C22 C 0.17361(19) 0.50428(13) 0.64794(13) 0.0610(5) Uani 1 1 d .
H22 H 0.1306 0.5513 0.6753 0.073 Uiso 1 1 calc R
C23 C 0.16612(19) 0.51525(12) 0.54285(13) 0.0599(5) Uani 1 1 d .
H23 H 0.1186 0.5708 0.5009 0.072 Uiso 1 1 calc R
C24 C 0.1867(2) 0.46662(19) 0.85889(16) 0.0852(6) Uani 1 1 d .
H24A H 0.2069 0.5401 0.8585 0.128 Uiso 1 1 calc GR
H24B H 0.2050 0.4444 0.9319 0.128 Uiso 1 1 calc GR
H24C H 0.0972 0.4556 0.8154 0.128 Uiso 1 1 calc GR

loop_
_atom_site_aniso_label
_atom_site_aniso_U_11
_atom_site_aniso_U_22
_atom_site_aniso_U_33
_atom_site_aniso_U_23
_atom_site_aniso_U_13
_atom_site_aniso_U_12
O1 0.0667(7) 0.0591(7) 0.0423(6) 0.0089(5) 0.0136(5) -0.0050(5)
O2 0.0798(9) 0.1139(11) 0.0386(6) 0.0173(6) 0.0259(6) 0.0112(8)
C1 0.0837(13) 0.0608(11) 0.0579(11) 0.0085(8) 0.0232(9) -0.0150(9)
C2 0.0507(9) 0.0548(9) 0.0568(10) -0.0006(7) 0.0216(8) -0.0027(7)
C3 0.0613(11) 0.0533(10) 0.0832(14) 0.0015(9) 0.0260(10) -0.0052(8)
C4 0.0619(12) 0.0613(11) 0.0930(16) -0.0212(10) 0.0260(11) -0.0108(9)
C5 0.0657(12) 0.0848(13) 0.0613(12) -0.0269(10) 0.0218(9) -0.0127(10)
C6 0.0590(10) 0.0728(11) 0.0467(9) -0.0102(8) 0.0212(8) -0.0108(8)
C7 0.0450(8) 0.0520(8) 0.0438(8) -0.0056(6) 0.0187(6) -0.0021(7)
C8 0.0451(8) 0.0500(8) 0.0347(7) -0.0001(6) 0.0155(6) 0.0010(6)
C9 0.0477(8) 0.0501(8) 0.0350(7) 0.0026(6) 0.0156(6) 0.0038(7)
C10 0.0491(8) 0.0474(8) 0.0428(8) -0.0008(6) 0.0171(6) 0.0006(7)
C11 0.0635(11) 0.0563(9) 0.0569(10) 0.0039(7) 0.0255(8) -0.0041(8)
C12 0.0664(12) 0.0594(10) 0.0732(13) -0.0101(9) 0.0233(9) -0.0160(9)
C13 0.0712(12) 0.0682(11) 0.0575(11) -0.0170(9) 0.0148(9) -0.0133(9)
C14 0.0702(11) 0.0666(10) 0.0428(9) -0.0089(7) 0.0190(8) -0.0053(9)
C15 0.0525(9) 0.0534(8) 0.0396(8) -0.0029(6) 0.0178(7) -0.0005(7)
C16 0.0542(9) 0.0511(8) 0.0353(7) 0.0005(6) 0.0186(6) -0.0017(7)
C17 0.0666(11) 0.0853(12) 0.0566(10) -0.0127(9) 0.0343(9) -0.0059(10)
C18 0.0472(8) 0.0508(8) 0.0349(7) 0.0044(6) 0.0160(6) 0.0013(6)
C19 0.0802(13) 0.0879(13) 0.0539(10) 0.0213(9) 0.0365(9) 0.0405(11)
C20 0.0827(13) 0.1007(15) 0.0557(11) 0.0371(10) 0.0339(10) 0.0454(12)
C21 0.0529(9) 0.0703(10) 0.0343(8) 0.0071(7) 0.0160(6) -0.0016(8)
C22 0.0881(13) 0.0547(9) 0.0474(9) 0.0009(7) 0.0344(9) 0.0126(9)
C23 0.0889(13) 0.0493(8) 0.0444(9) 0.0101(7) 0.0292(9) 0.0194(8)
C24 0.1018(16) 0.1155(17) 0.0499(11) -0.0032(11) 0.0423(11) -0.0075(14)

loop_
_atom_type_symbol
_atom_type_description
_atom_type_scat_dispersion_real
_atom_type_scat_dispersion_imag
_atom_type_scat_source
C C 0.0033 0.0016 'International Tables Vol C Tables 4.2.6.8 and 6.1.1.4'
H H 0.0000 0.0000 'International Tables Vol C Tables 4.2.6.8 and 6.1.1.4'
O O 0.0106 0.0060 'International Tables Vol C Tables 4.2.6.8 and 6.1.1.4'

loop_
_geom_angle_atom_site_label_1
_geom_angle_atom_site_label_2
_geom_angle_atom_site_label_3
_geom_angle
C1 O1 C16 111.97(12)
C21 O2 C24 118.20(15)
O1 C1 H1A 108.4
O1 C1 H1B 108.4
O1 C1 C2 115.34(14)
H1A C1 H1B 107.5
C2 C1 H1A 108.4
C2 C1 H1B 108.4
C3 C2 C1 119.18(15)
C3 C2 C7 119.24(16)
C7 C2 C1 121.58(14)
C2 C3 H3 119.6
C4 C3 C2 120.90(18)
C4 C3 H3 119.6
C3 C4 H4 120.0
C3 C4 C5 120.09(17)
C5 C4 H4 120.0
C4 C5 H5 119.8
C4 C5 C6 120.46(18)
C6 C5 H5 119.8
C5 C6 H6 119.7
C5 C6 C7 120.60(18)
C7 C6 H6 119.7
C2 C7 C8 116.61(13)
C6 C7 C2 118.71(15)
C6 C7 C8 124.68(14)
C7 C8 C16 116.07(12)
C9 C8 C7 132.91(13)
C9 C8 C16 110.79(12)
C8 C9 C10 108.44(12)
C8 C9 C18 128.53(13)
C10 C9 C18 122.87(13)
C11 C10 C9 130.47(14)
C11 C10 C15 120.49(14)
C15 C10 C9 108.94(13)
C10 C11 H11 120.9
C10 C11 C12 118.16(16)
C12 C11 H11 120.9
C11 C12 H12 119.5
C13 C12 C11 121.02(17)
C13 C12 H12 119.5
C12 C13 H13 119.4
C12 C13 C14 121.11(16)
C14 C13 H13 119.4
C13 C14 H14 120.8
C15 C14 C13 118.40(16)
C15 C14 H14 120.8
C10 C15 C16 108.48(12)
C14 C15 C10 120.79(15)
C14 C15 C16 130.70(15)
O1 C16 C8 109.01(12)
O1 C16 C15 110.19(12)
O1 C16 C17 112.05(13)
C8 C16 C17 111.87(13)
C15 C16 C8 102.62(11)
C15 C16 C17 110.70(13)
C16 C17 H17A 109.5
C16 C17 H17B 109.5
C16 C17 H17C 109.5
H17A C17 H17B 109.5
H17A C17 H17C 109.5
H17B C17 H17C 109.5
C19 C18 C9 120.37(14)
C23 C18 C9 122.42(13)
C23 C18 C19 117.20(14)
C18 C19 H19 119.6
C20 C19 C18 120.86(16)
C20 C19 H19 119.6
C19 C20 H20 119.4
C19 C20 C21 121.18(16)
C21 C20 H20 119.4
O2 C21 C20 116.47(15)
C22 C21 O2 124.74(16)
C22 C21 C20 118.78(15)
C21 C22 H22 120.2
C21 C22 C23 119.64(15)
C23 C22 H22 120.2
C18 C23 C22 122.26(14)
C18 C23 H23 118.9
C22 C23 H23 118.9
O2 C24 H24A 109.5
O2 C24 H24B 109.5
O2 C24 H24C 109.5
H24A C24 H24B 109.5
H24A C24 H24C 109.5
H24B C24 H24C 109.5

loop_
_geom_bond_atom_site_label_1
_geom_bond_atom_site_label_2
_geom_bond_distance
O1 C1 1.424(2)
O1 C16 1.4303(18)
O2 C21 1.3622(18)
O2 C24 1.406(2)
C1 H1A 0.9700
C1 H1B 0.9700
C1 C2 1.502(2)
C2 C3 1.388(2)
C2 C7 1.399(2)
C3 H3 0.9300
C3 C4 1.361(3)
C4 H4 0.9300
C4 C5 1.368(3)
C5 H5 0.9300
C5 C6 1.370(3)
C6 H6 0.9300
C6 C7 1.390(2)
C7 C8 1.455(2)
C8 C9 1.346(2)
C8 C16 1.5126(19)
C9 C10 1.476(2)
C9 C18 1.4778(19)
C10 C11 1.379(2)
C10 C15 1.393(2)
C11 H11 0.9300
C11 C12 1.388(2)
C12 H12 0.9300
C12 C13 1.366(3)
C13 H13 0.9300
C13 C14 1.382(2)
C14 H14 0.9300
C14 C15 1.372(2)
C15 C16 1.504(2)
C16 C17 1.525(2)
C17 H17A 0.9600
C17 H17B 0.9600
C17 H17C 0.9600
C18 C19 1.380(2)
C18 C23 1.366(2)
C19 H19 0.9300
C19 C20 1.369(2)
C20 H20 0.9300
C20 C21 1.372(2)
C21 C22 1.362(2)
C22 H22 0.9300
C22 C23 1.384(2)
C23 H23 0.9300
C24 H24A 0.9600
C24 H24B 0.9600
C24 H24C 0.9600

loop_
_geom_torsion_atom_site_label_1
_geom_torsion_atom_site_label_2
_geom_torsion_atom_site_label_3
_geom_torsion_atom_site_label_4
_geom_torsion
O1 C1 C2 C3 -167.79(16)
O1 C1 C2 C7 11.9(3)
O2 C21 C22 C23 178.04(17)
C1 O1 C16 C8 62.07(17)
C1 O1 C16 C15 173.97(13)
C1 O1 C16 C17 -62.31(17)
C1 C2 C3 C4 179.24(18)
C1 C2 C7 C6 -179.93(16)
C1 C2 C7 C8 -0.5(2)
C2 C3 C4 C5 1.1(3)
C2 C7 C8 C9 -153.74(17)
C2 C7 C8 C16 20.2(2)
C3 C2 C7 C6 -0.2(2)
C3 C2 C7 C8 179.16(15)
C3 C4 C5 C6 -1.0(3)
C4 C5 C6 C7 0.3(3)
C5 C6 C7 C2 0.3(2)
C5 C6 C7 C8 -179.02(16)
C6 C7 C8 C9 25.6(3)
C6 C7 C8 C16 -160.46(15)
C7 C2 C3 C4 -0.4(3)
C7 C8 C9 C10 170.38(15)
C7 C8 C9 C18 -5.1(3)
C7 C8 C16 O1 -50.89(17)
C7 C8 C16 C15 -167.71(13)
C7 C8 C16 C17 73.59(17)
C8 C9 C10 C11 -178.13(17)
C8 C9 C10 C15 -1.94(18)
C8 C9 C18 C19 -112.2(2)
C8 C9 C18 C23 69.4(2)
C9 C8 C16 O1 124.34(14)
C9 C8 C16 C15 7.52(16)
C9 C8 C16 C17 -111.18(15)
C9 C10 C11 C12 174.76(16)
C9 C10 C15 C14 -174.93(15)
C9 C10 C15 C16 6.78(17)
C9 C18 C19 C20 178.85(18)
C9 C18 C23 C22 -179.88(16)
C10 C9 C18 C19 73.0(2)
C10 C9 C18 C23 -105.48(18)
C10 C11 C12 C13 -0.6(3)
C10 C15 C16 O1 -124.48(13)
C10 C15 C16 C8 -8.51(16)
C10 C15 C16 C17 111.01(14)
C11 C10 C15 C14 1.7(2)
C11 C10 C15 C16 -176.58(14)
C11 C12 C13 C14 1.7(3)
C12 C13 C14 C15 -1.1(3)
C13 C14 C15 C10 -0.6(3)
C13 C14 C15 C16 177.23(17)
C14 C15 C16 O1 57.5(2)
C14 C15 C16 C8 173.43(17)
C14 C15 C16 C17 -67.1(2)
C15 C10 C11 C12 -1.1(2)
C16 O1 C1 C2 -43.6(2)
C16 C8 C9 C10 -3.77(17)
C16 C8 C9 C18 -179.24(14)
C18 C9 C10 C11 -2.3(3)
C18 C9 C10 C15 173.85(13)
C18 C19 C20 C21 1.1(3)
C19 C18 C23 C22 1.6(3)
C19 C20 C21 O2 -178.97(19)
C19 C20 C21 C22 1.6(3)
C20 C21 C22 C23 -2.6(3)
C21 C22 C23 C18 1.0(3)
C23 C18 C19 C20 -2.6(3)
C24 O2 C21 C20 -169.45(19)
C24 O2 C21 C22 10.0(3)
